data_4510360
loop_
_publ_author_name
'Fornalczyk, Gregor'
'Valldor, Martin'
'Mathur, Sanjay'

_publ_section_title
;
 Monomeric Iron Heteroarylalkenolates: Structural Design Concepts and
 Investigations on Their Application in Chemical Vapor Deposition
;
_journal_issue 4
_journal_name_full 'Crystal Growth &amp; Design'
_journal_page_first 1811
_journal_paper_doi 10.1021/cg401930n
_journal_volume 14
_journal_year 2014
_chemical_formula_moiety 'C20 H23 F6 Fe N2 O3 S2'
_chemical_formula_sum 'C20 H23 F6 Fe N2 O3 S2'
_chemical_formula_weight 573.37
_chemical_name_systematic
;
 ?
;
_space_group_IT_number 2
_symmetry_cell_setting triclinic
_symmetry_space_group_name_Hall '-P 1'
_symmetry_space_group_name_H-M 'P -1'
_atom_sites_solution_hydrogens geom
_atom_sites_solution_primary direct
_atom_sites_solution_secondary difmap
_audit_creation_method SHELXL-97
_cell_angle_alpha 76.019(17)
_cell_angle_beta 86.053(18)
_cell_angle_gamma 70.005(17)
_cell_formula_units_Z 2
_cell_length_a 8.1848(13)
_cell_length_b 10.8195(17)
_cell_length_c 14.7741(19)
_cell_measurement_temperature 293(2)
_cell_volume 1192.9(3)
_computing_cell_refinement 'X-Area (Stoe & Cie, 2001)'
_computing_data_collection 'X-Area (Stoe & Cie, 2001)'
_computing_data_reduction 'X-Area (Stoe & Cie, 2001)'
_computing_structure_refinement 'SHELXL-97 (Sheldrick, 1997)'
_computing_structure_solution 'SHELXS-97 (Sheldrick, 1990)'
_diffrn_ambient_temperature 293(2)
_diffrn_detector_area_resol_mean 'not measured'
_diffrn_measured_fraction_theta_full 0.909
_diffrn_measured_fraction_theta_max 0.909
_diffrn_measurement_device_type 'IPDS I (Stoe & Cie)'
_diffrn_radiation_monochromator graphite
_diffrn_radiation_source 'fine-focus sealed tube'
_diffrn_radiation_type MoK\a
_diffrn_radiation_wavelength 0.71073
_diffrn_reflns_av_R_equivalents 0.0831
_diffrn_reflns_av_sigmaI/netI 0.1009
_diffrn_reflns_limit_h_max 10
_diffrn_reflns_limit_h_min -10
_diffrn_reflns_limit_k_max 14
_diffrn_reflns_limit_k_min -14
_diffrn_reflns_limit_l_max 19
_diffrn_reflns_limit_l_min -19
_diffrn_reflns_number 14336
_diffrn_reflns_theta_full 28.14
_diffrn_reflns_theta_max 28.14
_diffrn_reflns_theta_min 2.65
_diffrn_standards_decay_% 'not measured'
_diffrn_standards_interval_count 'not measured'
_diffrn_standards_interval_time 'not measured'
_diffrn_standards_number 'not measured'
_exptl_absorpt_coefficient_mu 0.879
_exptl_absorpt_correction_T_max 0.9084
_exptl_absorpt_correction_T_min 0.7585
_exptl_absorpt_correction_type numerical
_exptl_absorpt_process_details
; 
The absorption correction (X-RED; Stoe & Cie, 2001)
was performed after optimizing the crystal shape
using X-SHAPE (Stoe & Cie, 1999).
;
_exptl_crystal_density_diffrn 1.596
_exptl_crystal_density_method 'not measured'
_exptl_crystal_F_000 586
_exptl_crystal_size_max 0.5
_exptl_crystal_size_mid 0.3
_exptl_crystal_size_min 0.2
_refine_diff_density_max 0.581
_refine_diff_density_min -0.295
_refine_diff_density_rms 0.072
_refine_ls_extinction_method none
_refine_ls_goodness_of_fit_ref 0.847
_refine_ls_hydrogen_treatment constr
_refine_ls_matrix_type full
_refine_ls_number_parameters 314
_refine_ls_number_reflns 5313
_refine_ls_number_restraints 0
_refine_ls_restrained_S_all 0.847
_refine_ls_R_factor_all 0.0875
_refine_ls_R_factor_gt 0.0416
_refine_ls_shift/su_max 0.122
_refine_ls_shift/su_mean 0.002
_refine_ls_structure_factor_coef Fsqd
_refine_ls_weighting_details 'calc w=1/[\s^2^(Fo^2^)+(0.0388P)^2^+0.0000P] where P=(Fo^2^+2Fc^2^)/3'
_refine_ls_weighting_scheme calc
_refine_ls_wR_factor_gt 0.0858
_refine_ls_wR_factor_ref 0.0961
_reflns_number_gt 3057
_reflns_number_total 5313
_reflns_threshold_expression >2sigma(I)
_cod_data_source_file cg401930n_si_003.cif
_cod_data_source_block '[Fe(DMTTFP)2(OBut)]'
_cod_database_code 4510360

loop_
_symmetry_equiv_pos_as_xyz
'x, y, z'
'-x, -y, -z'

loop_
_atom_site_label
_atom_site_type_symbol
_atom_site_fract_x
_atom_site_fract_y
_atom_site_fract_z
_atom_site_U_iso_or_equiv
_atom_site_adp_type
_atom_site_occupancy
_atom_site_symmetry_multiplicity
_atom_site_calc_flag
_atom_site_refinement_flags
C1 C 0.8437(4) -0.0513(3) 0.3538(2) 0.0319(7) Uani 1 1 d .
C2 C 0.7963(4) -0.0270(3) 0.4381(2) 0.0369(7) Uani 1 1 d .
H2A H 0.7700 -0.0935 0.4833 0.044 Uiso 1 1 calc R
C3 C 0.7842(4) 0.0966(3) 0.4618(2) 0.0315(7) Uani 1 1 d .
C4 C 0.7163(4) 0.2847(3) 0.5377(2) 0.0435(8) Uani 1 1 d .
C5 C 0.7947(4) 0.3035(3) 0.4537(2) 0.0337(7) Uani 1 1 d .
C6 C 0.6572(5) 0.3783(4) 0.6032(3) 0.0669(12) Uani 1 1 d .
H6A H 0.5847 0.3462 0.6501 0.100 Uiso 1 1 calc R
H6B H 0.5926 0.4676 0.5688 0.100 Uiso 1 1 calc R
H6C H 0.7568 0.3809 0.6325 0.100 Uiso 1 1 calc R
C7 C 0.8450(5) 0.4251(3) 0.4102(3) 0.0518(9) Uani 1 1 d .
H7A H 0.9665 0.3969 0.3959 0.078 Uiso 1 1 calc R
H7B H 0.8227 0.4830 0.4530 0.078 Uiso 1 1 calc R
H7C H 0.7781 0.4734 0.3539 0.078 Uiso 1 1 calc R
C8 C 0.8329(5) -0.1771(3) 0.3321(3) 0.0453(9) Uani 1 1 d .
C9 C 0.7332(3) 0.4386(3) 0.1374(2) 0.0322(7) Uani 1 1 d .
C10 C 0.8027(4) 0.4056(3) 0.0585(2) 0.0393(8) Uani 1 1 d .
H10 H 0.7654 0.4691 0.0026 0.047 Uiso 1 1 calc R
C11 C 0.9322(4) 0.2772(3) 0.0552(2) 0.0344(7) Uani 1 1 d .
C12 C 1.1491(4) 0.0874(3) 0.0053(2) 0.0385(8) Uani 1 1 d .
C13 C 1.1290(4) 0.0693(3) 0.0985(2) 0.0347(7) Uani 1 1 d .
C14 C 1.2722(5) -0.0067(4) -0.0490(3) 0.0557(10) Uani 1 1 d .
H14A H 1.2139 -0.0043 -0.1039 0.084 Uiso 1 1 calc R
H14B H 1.3098 -0.0972 -0.0108 0.084 Uiso 1 1 calc R
H14C H 1.3714 0.0215 -0.0667 0.084 Uiso 1 1 calc R
C15 C 1.2292(4) -0.0541(3) 0.1690(2) 0.0464(9) Uani 1 1 d .
H15A H 1.2503 -0.0285 0.2238 0.070 Uiso 1 1 calc R
H15B H 1.3382 -0.0986 0.1432 0.070 Uiso 1 1 calc R
H15C H 1.1635 -0.1146 0.1854 0.070 Uiso 1 1 calc R
C16 C 0.6053(4) 0.5783(3) 0.1356(3) 0.0432(8) Uani 1 1 d .
C17 C 1.2692(4) 0.2690(3) 0.2663(2) 0.0390(8) Uani 1 1 d .
C18 C 1.1684(5) 0.4109(4) 0.2102(3) 0.0645(12) Uani 1 1 d .
H18A H 1.1123 0.4043 0.1575 0.097 Uiso 1 1 calc R
H18B H 1.2472 0.4599 0.1889 0.097 Uiso 1 1 calc R
H18C H 1.0823 0.4577 0.2490 0.097 Uiso 1 1 calc R
C19 C 1.4054(5) 0.1937(5) 0.2055(3) 0.0738(13) Uani 1 1 d .
H19A H 1.3501 0.1914 0.1510 0.111 Uiso 1 1 calc R
H19B H 1.4635 0.1030 0.2400 0.111 Uiso 1 1 calc R
H19C H 1.4887 0.2393 0.1870 0.111 Uiso 1 1 calc R
C20 C 1.3572(5) 0.2766(4) 0.3507(3) 0.0615(11) Uani 1 1 d .
H20A H 1.2712 0.3241 0.3892 0.092 Uiso 1 1 calc R
H20B H 1.4384 0.3238 0.3306 0.092 Uiso 1 1 calc R
H20C H 1.4178 0.1868 0.3858 0.092 Uiso 1 1 calc R
F1 F 0.8216(4) -0.2695(2) 0.40658(18) 0.0999(10) Uani 1 1 d .
F2 F 0.9657(3) -0.2362(2) 0.2839(2) 0.0899(9) Uani 1 1 d .
F3 F 0.6937(4) -0.1514(2) 0.2811(2) 0.0896(8) Uani 1 1 d .
F4 F 0.5729(4) 0.6580(2) 0.05078(19) 0.0997(10) Uani 1 1 d .
F5 F 0.4562(3) 0.5764(2) 0.1728(2) 0.0881(9) Uani 1 1 d .
F6 F 0.6624(3) 0.6440(2) 0.1836(2) 0.0805(8) Uani 1 1 d .
Fe1 Fe 0.94198(5) 0.19250(4) 0.27146(3) 0.02625(12) Uani 1 1 d .
N1 N 0.8310(3) 0.1969(2) 0.40976(16) 0.0272(5) Uani 1 1 d .
N2 N 1.0048(3) 0.1777(2) 0.12716(17) 0.0303(6) Uani 1 1 d .
O1 O 0.8930(3) 0.02621(19) 0.28346(14) 0.0367(5) Uani 1 1 d .
O2 O 0.7642(2) 0.36214(19) 0.22197(14) 0.0359(5) Uani 1 1 d .
O3 O 1.1519(2) 0.1962(2) 0.29903(15) 0.0366(5) Uani 1 1 d .
S1 S 0.69206(11) 0.12834(9) 0.56580(6) 0.0466(2) Uani 1 1 d .
S2 S 1.01133(12) 0.24338(9) -0.05083(6) 0.0475(2) Uani 1 1 d .

loop_
_atom_site_aniso_label
_atom_site_aniso_U_11
_atom_site_aniso_U_22
_atom_site_aniso_U_33
_atom_site_aniso_U_23
_atom_site_aniso_U_13
_atom_site_aniso_U_12
C1 0.0375(16) 0.0235(14) 0.035(2) -0.0033(13) 0.0002(14) -0.0131(12)
C2 0.0440(18) 0.0283(15) 0.037(2) -0.0015(14) 0.0035(15) -0.0153(13)
C3 0.0314(15) 0.0331(15) 0.0250(18) -0.0023(13) 0.0008(13) -0.0078(12)
C4 0.0450(19) 0.0422(18) 0.038(2) -0.0166(16) 0.0031(16) -0.0042(15)
C5 0.0377(16) 0.0296(15) 0.0305(19) -0.0112(14) -0.0023(14) -0.0037(13)
C6 0.081(3) 0.064(2) 0.048(3) -0.033(2) 0.006(2) -0.001(2)
C7 0.073(2) 0.0383(18) 0.053(2) -0.0211(17) 0.0078(19) -0.0229(17)
C8 0.061(2) 0.0328(17) 0.045(2) -0.0086(16) 0.0034(19) -0.0209(16)
C9 0.0285(15) 0.0303(15) 0.033(2) -0.0020(14) -0.0032(13) -0.0070(12)
C10 0.0466(18) 0.0315(16) 0.031(2) 0.0012(14) -0.0059(15) -0.0060(14)
C11 0.0423(17) 0.0364(16) 0.0242(18) -0.0045(14) 0.0013(14) -0.0148(13)
C12 0.0436(18) 0.0412(17) 0.030(2) -0.0120(15) 0.0032(15) -0.0113(14)
C13 0.0358(16) 0.0357(16) 0.034(2) -0.0120(14) 0.0043(14) -0.0114(13)
C14 0.059(2) 0.059(2) 0.046(2) -0.0270(19) 0.0146(19) -0.0094(18)
C15 0.049(2) 0.0393(18) 0.039(2) -0.0075(16) 0.0015(16) -0.0011(15)
C16 0.0430(19) 0.0322(17) 0.046(2) -0.0038(16) 0.0003(16) -0.0055(14)
C17 0.0316(16) 0.0423(18) 0.044(2) -0.0048(16) 0.0009(15) -0.0174(14)
C18 0.061(2) 0.054(2) 0.072(3) 0.017(2) -0.006(2) -0.0309(19)
C19 0.056(2) 0.096(3) 0.088(4) -0.040(3) 0.032(2) -0.041(2)
C20 0.057(2) 0.078(3) 0.061(3) -0.013(2) -0.007(2) -0.039(2)
F1 0.201(3) 0.0507(14) 0.0689(19) -0.0058(13) 0.0108(19) -0.0760(18)
F2 0.1015(19) 0.0580(14) 0.130(2) -0.0588(16) 0.0381(17) -0.0327(14)
F3 0.1033(19) 0.0654(15) 0.120(2) -0.0348(16) -0.0370(17) -0.0371(14)
F4 0.128(2) 0.0480(14) 0.0653(19) 0.0058(12) -0.0013(16) 0.0298(14)
F5 0.0418(12) 0.0528(13) 0.156(3) -0.0206(15) 0.0303(14) -0.0064(10)
F6 0.0815(16) 0.0454(12) 0.118(2) -0.0362(14) -0.0119(15) -0.0108(11)
Fe1 0.0304(2) 0.0227(2) 0.0247(3) -0.00468(16) 0.00217(17) -0.00857(16)
N1 0.0304(12) 0.0269(12) 0.0242(15) -0.0083(11) 0.0015(10) -0.0081(10)
N2 0.0369(13) 0.0274(12) 0.0246(15) -0.0070(11) 0.0039(11) -0.0083(10)
O1 0.0556(13) 0.0297(11) 0.0313(13) -0.0094(9) 0.0069(10) -0.0219(10)
O2 0.0397(12) 0.0294(10) 0.0281(13) -0.0022(9) 0.0024(9) -0.0017(9)
O3 0.0362(11) 0.0366(11) 0.0374(14) -0.0038(10) -0.0002(9) -0.0162(9)
S1 0.0550(5) 0.0522(5) 0.0280(5) -0.0088(4) 0.0119(4) -0.0148(4)
S2 0.0609(6) 0.0484(5) 0.0250(5) -0.0072(4) 0.0051(4) -0.0097(4)

loop_
_atom_type_symbol
_atom_type_description
_atom_type_scat_dispersion_real
_atom_type_scat_dispersion_imag
_atom_type_scat_source
C C 0.0033 0.0016 'International Tables Vol C Tables 4.2.6.8 and 6.1.1.4'
H H 0.0000 0.0000 'International Tables Vol C Tables 4.2.6.8 and 6.1.1.4'
F F 0.0171 0.0103 'International Tables Vol C Tables 4.2.6.8 and 6.1.1.4'
Fe Fe 0.3463 0.8444 'International Tables Vol C Tables 4.2.6.8 and 6.1.1.4'
N N 0.0061 0.0033 'International Tables Vol C Tables 4.2.6.8 and 6.1.1.4'
O O 0.0106 0.0060 'International Tables Vol C Tables 4.2.6.8 and 6.1.1.4'
S S 0.1246 0.1234 'International Tables Vol C Tables 4.2.6.8 and 6.1.1.4'

loop_
_geom_angle_atom_site_label_1
_geom_angle_atom_site_label_2
_geom_angle_atom_site_label_3
_geom_angle
O1 C1 C2 127.3(3)
O1 C1 C8 113.5(3)
C2 C1 C8 119.1(3)
C1 C2 C3 123.1(3)
C1 C2 H2A 118.5
C3 C2 H2A 118.5
N1 C3 C2 126.9(3)
N1 C3 S1 113.6(2)
C2 C3 S1 119.5(2)
C5 C4 C6 129.0(3)
C5 C4 S1 110.2(2)
C6 C4 S1 120.8(3)
C4 C5 N1 114.6(3)
C4 C5 C7 124.6(3)
N1 C5 C7 120.8(3)
C4 C6 H6A 109.5
C4 C6 H6B 109.5
H6A C6 H6B 109.5
C4 C6 H6C 109.5
H6A C6 H6C 109.5
H6B C6 H6C 109.5
C5 C7 H7A 109.5
C5 C7 H7B 109.5
H7A C7 H7B 109.5
C5 C7 H7C 109.5
H7A C7 H7C 109.5
H7B C7 H7C 109.5
F2 C8 F1 107.0(3)
F2 C8 F3 105.3(3)
F1 C8 F3 104.9(3)
F2 C8 C1 113.2(3)
F1 C8 C1 113.8(3)
F3 C8 C1 112.0(3)
O2 C9 C10 127.2(3)
O2 C9 C16 112.4(3)
C10 C9 C16 120.5(3)
C9 C10 C11 123.7(3)
C9 C10 H10 118.2
C11 C10 H10 118.2
N2 C11 C10 126.5(3)
N2 C11 S2 113.4(2)
C10 C11 S2 120.1(2)
C13 C12 C14 128.9(3)
C13 C12 S2 110.2(2)
C14 C12 S2 120.9(3)
C12 C13 N2 114.8(3)
C12 C13 C15 124.8(3)
N2 C13 C15 120.4(3)
C12 C14 H14A 109.5
C12 C14 H14B 109.5
H14A C14 H14B 109.5
C12 C14 H14C 109.5
H14A C14 H14C 109.5
H14B C14 H14C 109.5
C13 C15 H15A 109.5
C13 C15 H15B 109.5
H15A C15 H15B 109.5
C13 C15 H15C 109.5
H15A C15 H15C 109.5
H15B C15 H15C 109.5
F5 C16 F6 105.0(3)
F5 C16 F4 107.6(3)
F6 C16 F4 104.8(3)
F5 C16 C9 113.0(3)
F6 C16 C9 112.3(3)
F4 C16 C9 113.5(3)
O3 C17 C20 107.8(3)
O3 C17 C19 109.5(3)
C20 C17 C19 109.4(3)
O3 C17 C18 109.6(2)
C20 C17 C18 110.5(3)
C19 C17 C18 109.9(3)
C17 C18 H18A 109.5
C17 C18 H18B 109.5
H18A C18 H18B 109.5
C17 C18 H18C 109.5
H18A C18 H18C 109.5
H18B C18 H18C 109.5
C17 C19 H19A 109.5
C17 C19 H19B 109.5
H19A C19 H19B 109.5
C17 C19 H19C 109.5
H19A C19 H19C 109.5
H19B C19 H19C 109.5
C17 C20 H20A 109.5
C17 C20 H20B 109.5
H20A C20 H20B 109.5
C17 C20 H20C 109.5
H20A C20 H20C 109.5
H20B C20 H20C 109.5
O3 Fe1 O2 117.79(9)
O3 Fe1 O1 123.15(9)
O2 Fe1 O1 118.99(9)
O3 Fe1 N1 96.85(9)
O2 Fe1 N1 89.17(9)
O1 Fe1 N1 86.76(8)
O3 Fe1 N2 95.11(9)
O2 Fe1 N2 87.42(9)
O1 Fe1 N2 84.66(9)
N1 Fe1 N2 167.80(8)
C3 N1 C5 111.2(2)
C3 N1 Fe1 122.88(18)
C5 N1 Fe1 125.88(18)
C11 N2 C13 111.3(2)
C11 N2 Fe1 122.41(18)
C13 N2 Fe1 126.2(2)
C1 O1 Fe1 132.16(18)
C9 O2 Fe1 131.59(17)
C17 O3 Fe1 140.76(19)
C4 S1 C3 90.33(15)
C12 S2 C11 90.27(15)

loop_
_geom_bond_atom_site_label_1
_geom_bond_atom_site_label_2
_geom_bond_distance
C1 O1 1.303(3)
C1 C2 1.338(4)
C1 C8 1.503(4)
C2 C3 1.433(4)
C2 H2A 0.9300
C3 N1 1.325(4)
C3 S1 1.721(3)
C4 C5 1.361(4)
C4 C6 1.506(4)
C4 S1 1.719(4)
C5 N1 1.394(3)
C5 C7 1.496(4)
C6 H6A 0.9600
C6 H6B 0.9600
C6 H6C 0.9600
C7 H7A 0.9600
C7 H7B 0.9600
C7 H7C 0.9600
C8 F2 1.318(4)
C8 F1 1.318(4)
C8 F3 1.321(4)
C9 O2 1.308(4)
C9 C10 1.334(4)
C9 C16 1.511(4)
C10 C11 1.441(4)
C10 H10 0.9300
C11 N2 1.319(4)
C11 S2 1.726(3)
C12 C13 1.350(4)
C12 C14 1.509(4)
C12 S2 1.721(3)
C13 N2 1.397(3)
C13 C15 1.496(4)
C14 H14A 0.9600
C14 H14B 0.9600
C14 H14C 0.9600
C15 H15A 0.9600
C15 H15B 0.9600
C15 H15C 0.9600
C16 F5 1.308(4)
C16 F6 1.320(4)
C16 F4 1.323(4)
C17 O3 1.430(3)
C17 C20 1.515(5)
C17 C19 1.519(5)
C17 C18 1.530(5)
C18 H18A 0.9600
C18 H18B 0.9600
C18 H18C 0.9600
C19 H19A 0.9600
C19 H19B 0.9600
C19 H19C 0.9600
C20 H20A 0.9600
C20 H20B 0.9600
C20 H20C 0.9600
Fe1 O3 1.808(2)
Fe1 O2 1.922(2)
Fe1 O1 1.9388(19)
Fe1 N1 2.183(2)
Fe1 N2 2.189(2)

loop_
_geom_torsion_atom_site_label_1
_geom_torsion_atom_site_label_2
_geom_torsion_atom_site_label_3
_geom_torsion_atom_site_label_4
_geom_torsion
O1 C1 C2 C3 3.5(5)
C8 C1 C2 C3 -173.0(3)
C1 C2 C3 N1 -6.5(5)
C1 C2 C3 S1 170.6(3)
C6 C4 C5 N1 -179.2(3)
S1 C4 C5 N1 1.9(4)
C6 C4 C5 C7 2.4(6)
S1 C4 C5 C7 -176.4(3)
O1 C1 C8 F2 43.2(4)
C2 C1 C8 F2 -139.8(3)
O1 C1 C8 F1 165.7(3)
C2 C1 C8 F1 -17.4(5)
O1 C1 C8 F3 -75.6(4)
C2 C1 C8 F3 101.4(4)
O2 C9 C10 C11 -2.4(5)
C16 C9 C10 C11 176.6(3)
C9 C10 C11 N2 -2.8(5)
C9 C10 C11 S2 178.9(3)
C14 C12 C13 N2 178.9(3)
S2 C12 C13 N2 0.1(4)
C14 C12 C13 C15 -0.5(6)
S2 C12 C13 C15 -179.3(3)
O2 C9 C16 F5 -57.7(4)
C10 C9 C16 F5 123.2(4)
O2 C9 C16 F6 60.9(4)
C10 C9 C16 F6 -118.3(4)
O2 C9 C16 F4 179.5(3)
C10 C9 C16 F4 0.3(5)
C2 C3 N1 C5 177.8(3)
S1 C3 N1 C5 0.6(3)
C2 C3 N1 Fe1 -0.3(4)
S1 C3 N1 Fe1 -177.47(12)
C4 C5 N1 C3 -1.7(4)
C7 C5 N1 C3 176.7(3)
C4 C5 N1 Fe1 176.4(2)
C7 C5 N1 Fe1 -5.2(4)
O3 Fe1 N1 C3 -116.6(2)
O2 Fe1 N1 C3 125.5(2)
O1 Fe1 N1 C3 6.4(2)
N2 Fe1 N1 C3 51.7(5)
O3 Fe1 N1 C5 65.6(2)
O2 Fe1 N1 C5 -52.3(2)
O1 Fe1 N1 C5 -171.4(2)
N2 Fe1 N1 C5 -126.1(4)
C10 C11 N2 C13 -178.2(3)
S2 C11 N2 C13 0.1(3)
C10 C11 N2 Fe1 -1.3(4)
S2 C11 N2 Fe1 177.07(13)
C12 C13 N2 C11 -0.2(4)
C15 C13 N2 C11 179.3(3)
C12 C13 N2 Fe1 -177.0(2)
C15 C13 N2 Fe1 2.5(4)
O3 Fe1 N2 C11 -111.0(2)
O2 Fe1 N2 C11 6.6(2)
O1 Fe1 N2 C11 126.1(2)
N1 Fe1 N2 C11 80.6(5)
O3 Fe1 N2 C13 65.4(2)
O2 Fe1 N2 C13 -176.9(2)
O1 Fe1 N2 C13 -57.5(2)
N1 Fe1 N2 C13 -102.9(4)
C2 C1 O1 Fe1 7.2(5)
C8 C1 O1 Fe1 -176.1(2)
O3 Fe1 O1 C1 85.9(3)
O2 Fe1 O1 C1 -97.4(3)
N1 Fe1 O1 C1 -10.1(3)
N2 Fe1 O1 C1 178.6(3)
C10 C9 O2 Fe1 12.8(5)
C16 C9 O2 Fe1 -166.3(2)
O3 Fe1 O2 C9 82.0(3)
O1 Fe1 O2 C9 -94.9(3)
N1 Fe1 O2 C9 179.3(3)
N2 Fe1 O2 C9 -12.4(3)
C20 C17 O3 Fe1 144.7(3)
C19 C17 O3 Fe1 -96.3(4)
C18 C17 O3 Fe1 24.4(4)
O2 Fe1 O3 C17 -35.6(3)
O1 Fe1 O3 C17 141.1(3)
N1 Fe1 O3 C17 -128.3(3)
N2 Fe1 O3 C17 54.2(3)
C5 C4 S1 C3 -1.3(3)
C6 C4 S1 C3 179.8(3)
N1 C3 S1 C4 0.4(2)
C2 C3 S1 C4 -177.0(3)
C13 C12 S2 C11 0.0(3)
C14 C12 S2 C11 -178.9(3)
N2 C11 S2 C12 0.0(2)
C10 C11 S2 C12 178.4(3)
